data_7202336
loop_
_publ_author_name
'Sun, Hao-Ling'
'Wang, Zhe-Ming'
'Gao, Song'
'Batten, Stuart R.'

_publ_section_title
;
 Transition metal coordination frameworks with bridges of
 1,2-bis(4-pyridyl)ethane-N,N&#x2032;-dioxide incorporating anions of
 different size
;
_journal_issue 12
_journal_name_full CrystEngComm
_journal_page_first 1796
_journal_paper_doi 10.1039/b810245g
_journal_volume 10
_journal_year 2008
_chemical_formula_sum 'C84 H76 B2 Mn N6 O6'
_chemical_formula_weight 1342.07
_chemical_name_systematic
;
?
;
_space_group_IT_number 14
_symmetry_cell_setting monoclinic
_symmetry_space_group_name_Hall '-P 2yn'
_symmetry_space_group_name_H-M 'P 1 21/n 1'
_atom_sites_solution_hydrogens geom
_atom_sites_solution_primary direct
_atom_sites_solution_secondary difmap
_audit_creation_method SHELXL-97
_cell_angle_alpha 90.00
_cell_angle_beta 91.3545(5)
_cell_angle_gamma 90.00
_cell_formula_units_Z 2
_cell_length_a 9.99890(10)
_cell_length_b 23.9270(3)
_cell_length_c 15.1820(3)
_cell_measurement_reflns_used 37990
_cell_measurement_temperature 293(2)
_cell_measurement_theta_max 27.485
_cell_measurement_theta_min 3.395
_cell_volume 3631.18(9)
_computing_cell_refinement 'HKL Scalepack (Otwinowski & Minor, 1997)'
_computing_data_collection 'KappaCCD (Nonius B. V., 1998)'
_computing_data_reduction 'HKL Denzo (Otwinowski & Minor, 1997) & maXus (Mackay et al., 1998)'
_computing_molecular_graphics 'Bruker SHELXTL V5.1 (Sheldrick, 1998)'
_computing_publication_material 'SHELXL-97 (Sheldrick, 1997)'
_computing_structure_refinement 'SHELXL-97 (Sheldrick, 1997)'
_computing_structure_solution 'SHELXS-97 (Sheldrick, 1997)'
_diffrn_ambient_temperature 293(2)
_diffrn_detector_area_resol_mean 0.76
_diffrn_measured_fraction_theta_full 0.995
_diffrn_measured_fraction_theta_max 0.995
_diffrn_measurement_device_type 'NONIUS KappaCCD'
_diffrn_measurement_method CCD
_diffrn_radiation_monochromator graphite
_diffrn_radiation_source 'fine-focus sealed tube'
_diffrn_radiation_type MoK\a
_diffrn_radiation_wavelength 0.71073
_diffrn_reflns_av_R_equivalents 0.0726
_diffrn_reflns_av_sigmaI/netI 0.0684
_diffrn_reflns_limit_h_max 12
_diffrn_reflns_limit_h_min -12
_diffrn_reflns_limit_k_max 31
_diffrn_reflns_limit_k_min -30
_diffrn_reflns_limit_l_max 19
_diffrn_reflns_limit_l_min -19
_diffrn_reflns_number 61562
_diffrn_reflns_theta_full 27.52
_diffrn_reflns_theta_max 27.52
_diffrn_reflns_theta_min 3.44
_exptl_absorpt_coefficient_mu 0.240
_exptl_absorpt_correction_T_max 0.963
_exptl_absorpt_correction_T_min 0.885
_exptl_absorpt_correction_type empirical
_exptl_absorpt_process_details '(Blessing, 1995, 1997)'
_exptl_crystal_colour yellow
_exptl_crystal_density_diffrn 1.227
_exptl_crystal_density_method 'not measured'
_exptl_crystal_description block
_exptl_crystal_F_000 1410
_exptl_crystal_size_max 0.32
_exptl_crystal_size_mid 0.31
_exptl_crystal_size_min 0.18
_refine_diff_density_max 0.183
_refine_diff_density_min -0.244
_refine_diff_density_rms 0.034
_refine_ls_extinction_method none
_refine_ls_goodness_of_fit_ref 0.909
_refine_ls_hydrogen_treatment constr
_refine_ls_matrix_type full
_refine_ls_number_parameters 448
_refine_ls_number_reflns 8301
_refine_ls_number_restraints 0
_refine_ls_restrained_S_all 0.909
_refine_ls_R_factor_all 0.1027
_refine_ls_R_factor_gt 0.0398
_refine_ls_shift/su_max 0.001
_refine_ls_shift/su_mean 0.000
_refine_ls_structure_factor_coef Fsqd
_refine_ls_weighting_details 'calc w=1/[\s^2^(Fo^2^)+(0.0533P)^2^+0.0000P] where P=(Fo^2^+2Fc^2^)/3'
_refine_ls_weighting_scheme calc
_refine_ls_wR_factor_gt 0.0907
_refine_ls_wR_factor_ref 0.1028
_reflns_number_gt 4239
_reflns_number_total 8301
_reflns_threshold_expression >2sigma(I)
_cod_data_source_file b810245g.txt
_cod_data_source_block last-3
_cod_depositor_comments
;
The following automatic conversions were performed:
'_symmetry_cell_setting' value 'Monoclinic' changed to 'monoclinic'
according to '/home/saulius/struct/CIF-dictionaries/cif_core.dic'
dictionary named 'cif_core.dic' version 2.4.1 from 2010-06-29.

Automatic conversion script
Id: cif_fix_enum 1527 2010-12-29 10:47:43Z saulius 
;
_cod_original_sg_symbol_H-M P2(1)/n
_cod_database_code 7202336

loop_
_symmetry_equiv_pos_as_xyz
'x, y, z'
'-x+1/2, y+1/2, -z+1/2'
'-x, -y, -z'
'x-1/2, -y-1/2, z-1/2'

loop_
_atom_site_label
_atom_site_type_symbol
_atom_site_fract_x
_atom_site_fract_y
_atom_site_fract_z
_atom_site_U_iso_or_equiv
_atom_site_adp_type
_atom_site_occupancy
_atom_site_symmetry_multiplicity
_atom_site_calc_flag
_atom_site_refinement_flags
_atom_site_disorder_assembly
_atom_site_disorder_group
Mn1 Mn 0.0000 0.5000 0.0000 0.04406(12) Uani 1 2 d S . .
O1 O 0.18969(11) 0.52973(6) -0.04445(7) 0.0638(3) Uani 1 1 d . . .
O2 O 0.96418(11) 0.57677(5) 0.06432(8) 0.0650(3) Uani 1 1 d . . .
O3 O -0.11407(11) 0.52368(5) -0.12113(6) 0.0566(3) Uani 1 1 d . . .
N1 N 0.24328(13) 0.57240(7) 0.00137(9) 0.0532(4) Uani 1 1 d . . .
N2 N 0.85978(14) 0.61115(6) 0.06694(9) 0.0519(4) Uani 1 1 d . . .
N3 N -0.08872(13) 0.51102(5) -0.20439(8) 0.0470(3) Uani 1 1 d . . .
B1 B 0.48036(18) 0.64478(9) -0.33259(13) 0.0517(5) Uani 1 1 d . . .
C1 C 0.33192(17) 0.56237(8) 0.06609(13) 0.0640(5) Uani 1 1 d . . .
H1A H 0.3563 0.5258 0.0796 0.077 Uiso 1 1 calc R . .
C2 C 0.38706(19) 0.60563(8) 0.11254(13) 0.0676(5) Uani 1 1 d . . .
H2A H 0.4484 0.5978 0.1579 0.081 Uiso 1 1 calc R . .
C3 C 0.35557(16) 0.66008(8) 0.09488(11) 0.0534(4) Uani 1 1 d . . .
C4 C 0.26242(19) 0.66847(9) 0.02830(14) 0.0709(6) Uani 1 1 d . . .
H4A H 0.2363 0.7047 0.0140 0.085 Uiso 1 1 calc R . .
C5 C 0.20738(18) 0.62467(9) -0.01743(13) 0.0696(5) Uani 1 1 d . . .
H5A H 0.1442 0.6314 -0.0621 0.083 Uiso 1 1 calc R . .
C6 C 0.42660(18) 0.70825(8) 0.13936(13) 0.0670(5) Uani 1 1 d . . .
H6A H 0.4615 0.6964 0.1965 0.080 Uiso 1 1 calc R . .
H6B H 0.3638 0.7385 0.1484 0.080 Uiso 1 1 calc R . .
C7 C 0.54206(18) 0.72911(7) 0.08284(13) 0.0645(5) Uani 1 1 d . . .
H7A H 0.5074 0.7380 0.0243 0.077 Uiso 1 1 calc R . .
H7B H 0.5781 0.7632 0.1085 0.077 Uiso 1 1 calc R . .
C8 C 0.65277(17) 0.68706(7) 0.07551(12) 0.0545(4) Uani 1 1 d . . .
C9 C 0.66389(18) 0.65131(8) 0.00543(12) 0.0612(5) Uani 1 1 d . . .
H9A H 0.6004 0.6527 -0.0403 0.073 Uiso 1 1 calc R . .
C10 C 0.76687(18) 0.61362(8) 0.00148(12) 0.0612(5) Uani 1 1 d . . .
H10A H 0.7725 0.5897 -0.0466 0.073 Uiso 1 1 calc R . .
C11 C 0.74935(19) 0.68244(8) 0.14107(13) 0.0710(6) Uani 1 1 d . . .
H11A H 0.7451 0.7058 0.1899 0.085 Uiso 1 1 calc R . .
C12 C 0.85089(19) 0.64478(8) 0.13656(13) 0.0694(5) Uani 1 1 d . . .
H12A H 0.9143 0.6425 0.1822 0.083 Uiso 1 1 calc R . .
C13 C -0.19149(17) 0.50405(7) -0.26152(11) 0.0566(5) Uani 1 1 d . . .
H13A H -0.2788 0.5074 -0.2424 0.068 Uiso 1 1 calc R . .
C14 C -0.16829(19) 0.49201(8) -0.34844(11) 0.0630(5) Uani 1 1 d . . .
H14A H -0.2403 0.4873 -0.3876 0.076 Uiso 1 1 calc R . .
C15 C -0.03998(19) 0.48688(8) -0.37808(11) 0.0594(5) Uani 1 1 d . . .
C16 C -0.0122(2) 0.47487(9) -0.47401(11) 0.0758(6) Uani 1 1 d . . .
H16A H 0.0652 0.4506 -0.4770 0.091 Uiso 1 1 calc R . .
H16B H -0.0880 0.4550 -0.4999 0.091 Uiso 1 1 calc R . .
C17 C 0.06258(18) 0.49563(8) -0.31799(11) 0.0632(5) Uani 1 1 d . . .
H17A H 0.1506 0.4935 -0.3362 0.076 Uiso 1 1 calc R . .
C18 C 0.03737(17) 0.50752(7) -0.23146(10) 0.0569(5) Uani 1 1 d . . .
H18A H 0.1081 0.5132 -0.1916 0.068 Uiso 1 1 calc R . .
C19 C 0.64461(15) 0.64699(7) -0.33499(11) 0.0525(4) Uani 1 1 d . . .
C20 C 0.71606(16) 0.64616(7) -0.41266(13) 0.0612(5) Uani 1 1 d . . .
H20A H 0.6690 0.6476 -0.4662 0.073 Uiso 1 1 calc R . .
C21 C 0.85458(19) 0.64336(8) -0.41334(16) 0.0736(6) Uani 1 1 d . . .
H21A H 0.8983 0.6431 -0.4667 0.088 Uiso 1 1 calc R . .
C22 C 0.9270(2) 0.64103(8) -0.3363(2) 0.0834(7) Uani 1 1 d . . .
H22A H 1.0198 0.6391 -0.3370 0.100 Uiso 1 1 calc R . .
C23 C 0.8624(2) 0.64155(8) -0.25787(18) 0.0810(7) Uani 1 1 d . . .
H23A H 0.9111 0.6399 -0.2050 0.097 Uiso 1 1 calc R . .
C24 C 0.72357(17) 0.64451(8) -0.25753(13) 0.0680(5) Uani 1 1 d . . .
H24A H 0.6813 0.6449 -0.2036 0.082 Uiso 1 1 calc R . .
C25 C 0.44849(15) 0.57832(7) -0.31264(11) 0.0493(4) Uani 1 1 d . . .
C26 C 0.41212(15) 0.55717(8) -0.23121(11) 0.0568(5) Uani 1 1 d . . .
H26A H 0.3993 0.5822 -0.1853 0.068 Uiso 1 1 calc R . .
C27 C 0.39407(17) 0.50065(9) -0.21517(13) 0.0645(5) Uani 1 1 d . . .
H27A H 0.3703 0.4886 -0.1594 0.077 Uiso 1 1 calc R . .
C28 C 0.41109(17) 0.46254(9) -0.28123(14) 0.0670(5) Uani 1 1 d . . .
H28A H 0.3974 0.4247 -0.2712 0.080 Uiso 1 1 calc R . .
C29 C 0.44862(19) 0.48103(9) -0.36239(13) 0.0701(5) Uani 1 1 d . . .
H29A H 0.4616 0.4557 -0.4078 0.084 Uiso 1 1 calc R . .
C30 C 0.46705(17) 0.53738(9) -0.37644(12) 0.0635(5) Uani 1 1 d . . .
H30A H 0.4935 0.5488 -0.4319 0.076 Uiso 1 1 calc R . .
C31 C 0.41432(16) 0.66591(8) -0.42708(11) 0.0530(4) Uani 1 1 d . . .
C32 C 0.31336(19) 0.63935(9) -0.47396(13) 0.0772(6) Uani 1 1 d . . .
H32A H 0.2802 0.6059 -0.4521 0.093 Uiso 1 1 calc R . .
C33 C 0.2588(2) 0.65993(12) -0.55191(16) 0.1053(8) Uani 1 1 d . . .
H33A H 0.1903 0.6405 -0.5810 0.126 Uiso 1 1 calc R . .
C34 C 0.3056(3) 0.70890(13) -0.58624(15) 0.0987(8) Uani 1 1 d . . .
H34A H 0.2711 0.7224 -0.6395 0.118 Uiso 1 1 calc R . .
C35 C 0.4030(2) 0.73752(10) -0.54155(15) 0.0807(6) Uani 1 1 d . . .
H35A H 0.4343 0.7713 -0.5634 0.097 Uiso 1 1 calc R . .
C36 C 0.45550(18) 0.71624(8) -0.46331(13) 0.0655(5) Uani 1 1 d . . .
H36A H 0.5216 0.7366 -0.4335 0.079 Uiso 1 1 calc R . .
C37 C 0.41632(16) 0.68630(7) -0.25930(11) 0.0526(4) Uani 1 1 d . . .
C38 C 0.48291(19) 0.73152(9) -0.21982(12) 0.0676(5) Uani 1 1 d . . .
H38A H 0.5730 0.7368 -0.2311 0.081 Uiso 1 1 calc R . .
C39 C 0.4195(2) 0.76892(9) -0.16430(14) 0.0817(6) Uani 1 1 d . . .
H39A H 0.4677 0.7982 -0.1388 0.098 Uiso 1 1 calc R . .
C40 C 0.2866(3) 0.76269(10) -0.14713(13) 0.0823(7) Uani 1 1 d . . .
H40A H 0.2440 0.7876 -0.1100 0.099 Uiso 1 1 calc R . .
C41 C 0.2169(2) 0.71928(10) -0.18546(13) 0.0733(6) Uani 1 1 d . . .
H41A H 0.1261 0.7150 -0.1752 0.088 Uiso 1 1 calc R . .
C42 C 0.28121(17) 0.68214(8) -0.23904(12) 0.0594(5) Uani 1 1 d . . .
H42A H 0.2321 0.6526 -0.2631 0.071 Uiso 1 1 calc R . .

loop_
_atom_site_aniso_label
_atom_site_aniso_U_11
_atom_site_aniso_U_22
_atom_site_aniso_U_33
_atom_site_aniso_U_23
_atom_site_aniso_U_13
_atom_site_aniso_U_12
Mn1 0.0496(2) 0.0526(2) 0.03025(19) -0.00478(16) 0.00553(14) -0.00130(16)
O1 0.0646(7) 0.0853(9) 0.0420(7) -0.0116(7) 0.0114(6) -0.0196(7)
O2 0.0595(7) 0.0658(8) 0.0696(9) -0.0245(7) -0.0027(6) 0.0114(6)
O3 0.0652(7) 0.0771(8) 0.0278(6) -0.0070(6) 0.0063(5) 0.0142(6)
N1 0.0518(8) 0.0671(11) 0.0411(8) 0.0051(8) 0.0073(7) -0.0090(8)
N2 0.0567(9) 0.0483(9) 0.0509(9) -0.0117(7) 0.0038(7) 0.0003(7)
N3 0.0561(8) 0.0580(10) 0.0269(7) -0.0019(6) 0.0029(6) 0.0067(7)
B1 0.0463(11) 0.0657(14) 0.0429(12) 0.0062(10) -0.0008(9) -0.0011(10)
C1 0.0630(11) 0.0583(12) 0.0699(13) 0.0090(11) -0.0152(10) 0.0013(10)
C2 0.0711(12) 0.0623(14) 0.0680(13) 0.0034(11) -0.0253(10) -0.0018(10)
C3 0.0537(10) 0.0541(12) 0.0526(11) 0.0038(9) 0.0033(9) 0.0033(9)
C4 0.0723(13) 0.0559(13) 0.0843(15) 0.0197(12) -0.0065(12) 0.0020(10)
C5 0.0682(12) 0.0733(16) 0.0663(13) 0.0251(12) -0.0163(10) -0.0052(11)
C6 0.0721(12) 0.0575(12) 0.0718(13) -0.0104(10) 0.0088(10) 0.0041(10)
C7 0.0668(12) 0.0451(11) 0.0815(14) -0.0112(10) 0.0022(10) 0.0021(9)
C8 0.0609(11) 0.0427(11) 0.0600(12) -0.0075(9) 0.0042(9) -0.0033(8)
C9 0.0642(11) 0.0646(13) 0.0547(12) -0.0106(10) -0.0026(9) 0.0059(10)
C10 0.0681(12) 0.0661(13) 0.0492(11) -0.0194(9) -0.0019(9) 0.0029(10)
C11 0.0765(13) 0.0688(14) 0.0675(14) -0.0324(11) -0.0021(11) 0.0121(11)
C12 0.0810(13) 0.0702(13) 0.0567(12) -0.0257(10) -0.0085(10) 0.0092(11)
C13 0.0535(10) 0.0782(13) 0.0380(10) -0.0038(9) 0.0017(8) -0.0018(9)
C14 0.0688(12) 0.0857(15) 0.0343(10) -0.0060(9) -0.0044(9) -0.0100(10)
C15 0.0840(14) 0.0627(13) 0.0320(9) -0.0034(8) 0.0091(9) -0.0012(10)
C16 0.1070(16) 0.0858(15) 0.0351(11) -0.0109(9) 0.0132(10) -0.0046(13)
C17 0.0619(11) 0.0940(15) 0.0341(10) 0.0000(10) 0.0104(8) 0.0135(10)
C18 0.0523(10) 0.0847(14) 0.0339(9) 0.0005(9) 0.0019(8) 0.0103(9)
C19 0.0477(9) 0.0539(11) 0.0558(12) 0.0085(8) -0.0013(9) -0.0012(8)
C20 0.0525(11) 0.0580(12) 0.0733(13) 0.0033(10) 0.0062(9) 0.0020(9)
C21 0.0564(12) 0.0559(13) 0.1094(18) 0.0095(12) 0.0220(12) 0.0034(10)
C22 0.0447(11) 0.0554(13) 0.150(2) 0.0211(14) -0.0020(15) -0.0013(10)
C23 0.0624(13) 0.0669(14) 0.1120(19) 0.0189(13) -0.0299(13) -0.0063(11)
C24 0.0581(12) 0.0740(14) 0.0714(14) 0.0105(10) -0.0092(10) 0.0007(10)
C25 0.0402(9) 0.0666(12) 0.0413(10) 0.0061(9) 0.0009(7) 0.0022(8)
C26 0.0541(10) 0.0688(13) 0.0478(11) 0.0059(9) 0.0045(8) 0.0114(9)
C27 0.0636(11) 0.0728(14) 0.0574(12) 0.0201(12) 0.0065(9) 0.0115(10)
C28 0.0650(12) 0.0624(13) 0.0734(14) 0.0132(12) -0.0030(10) 0.0023(10)
C29 0.0805(14) 0.0694(14) 0.0606(13) -0.0042(10) 0.0014(10) 0.0018(11)
C30 0.0689(12) 0.0744(15) 0.0476(11) 0.0069(10) 0.0090(9) -0.0031(10)
C31 0.0447(9) 0.0674(12) 0.0470(10) 0.0072(9) 0.0057(8) 0.0033(9)
C32 0.0712(13) 0.0877(15) 0.0715(14) 0.0173(12) -0.0204(11) -0.0050(11)
C33 0.1096(19) 0.115(2) 0.0886(19) 0.0175(17) -0.0470(15) 0.0018(16)
C34 0.1024(19) 0.129(2) 0.0638(15) 0.0278(16) -0.0148(14) 0.0357(17)
C35 0.0744(14) 0.0917(17) 0.0767(16) 0.0326(13) 0.0158(12) 0.0238(13)
C36 0.0605(11) 0.0724(14) 0.0637(13) 0.0131(11) 0.0050(10) 0.0065(10)
C37 0.0498(10) 0.0640(12) 0.0437(10) 0.0104(9) -0.0043(8) 0.0034(9)
C38 0.0640(12) 0.0819(15) 0.0564(12) -0.0031(11) -0.0081(10) 0.0022(11)
C39 0.1029(18) 0.0796(16) 0.0618(14) -0.0110(12) -0.0158(13) 0.0083(13)
C40 0.112(2) 0.0825(17) 0.0528(13) 0.0023(12) 0.0107(13) 0.0288(15)
C41 0.0787(13) 0.0802(16) 0.0619(14) 0.0184(12) 0.0196(11) 0.0197(13)
C42 0.0601(11) 0.0624(12) 0.0558(12) 0.0131(9) 0.0069(9) 0.0062(9)

loop_
_atom_type_symbol
_atom_type_description
_atom_type_scat_dispersion_real
_atom_type_scat_dispersion_imag
_atom_type_scat_source
C C 0.0033 0.0016 'International Tables Vol C Tables 4.2.6.8 and 6.1.1.4'
H H 0.0000 0.0000 'International Tables Vol C Tables 4.2.6.8 and 6.1.1.4'
B B 0.0013 0.0007 'International Tables Vol C Tables 4.2.6.8 and 6.1.1.4'
N N 0.0061 0.0033 'International Tables Vol C Tables 4.2.6.8 and 6.1.1.4'
O O 0.0106 0.0060 'International Tables Vol C Tables 4.2.6.8 and 6.1.1.4'
Mn Mn 0.3368 0.7283 'International Tables Vol C Tables 4.2.6.8 and 6.1.1.4'

loop_
_geom_angle_atom_site_label_1
_geom_angle_atom_site_label_2
_geom_angle_atom_site_label_3
_geom_angle
_geom_angle_site_symmetry_1
_geom_angle_site_symmetry_3
_geom_angle_publ_flag
O2 Mn1 O2 180.00(3) 3_665 1_455 ?
O2 Mn1 O1 88.98(5) 3_665 . ?
O2 Mn1 O1 91.02(5) 1_455 . ?
O2 Mn1 O1 91.02(5) 3_665 3_565 ?
O2 Mn1 O1 88.98(5) 1_455 3_565 ?
O1 Mn1 O1 180.0 . 3_565 ?
O2 Mn1 O3 85.89(4) 3_665 . ?
O2 Mn1 O3 94.11(4) 1_455 . ?
O1 Mn1 O3 95.49(4) . . ?
O1 Mn1 O3 84.51(4) 3_565 . ?
O2 Mn1 O3 94.11(4) 3_665 3_565 ?
O2 Mn1 O3 85.89(4) 1_455 3_565 ?
O1 Mn1 O3 84.51(4) . 3_565 ?
O1 Mn1 O3 95.49(4) 3_565 3_565 ?
O3 Mn1 O3 180.00(6) . 3_565 ?
N1 O1 Mn1 115.73(8) . . ?
N2 O2 Mn1 133.82(9) . 1_655 ?
N3 O3 Mn1 128.68(9) . . ?
C1 N1 C5 120.01(16) . . ?
C1 N1 O1 119.84(16) . . ?
C5 N1 O1 120.15(15) . . ?
O2 N2 C12 117.65(15) . . ?
O2 N2 C10 122.26(14) . . ?
C12 N2 C10 120.08(15) . . ?
O3 N3 C18 120.55(13) . . ?
O3 N3 C13 118.90(13) . . ?
C18 N3 C13 120.50(14) . . ?
C37 B1 C19 113.78(14) . . ?
C37 B1 C31 104.56(13) . . ?
C19 B1 C31 110.58(13) . . ?
C37 B1 C25 112.35(14) . . ?
C19 B1 C25 103.42(13) . . ?
C31 B1 C25 112.38(14) . . ?
N1 C1 C2 120.02(18) . . ?
N1 C1 H1A 120.0 . . ?
C2 C1 H1A 120.0 . . ?
C1 C2 C3 122.34(17) . . ?
C1 C2 H2A 118.8 . . ?
C3 C2 H2A 118.8 . . ?
C2 C3 C4 115.68(17) . . ?
C2 C3 C6 122.57(17) . . ?
C4 C3 C6 121.53(17) . . ?
C5 C4 C3 121.35(18) . . ?
C5 C4 H4A 119.3 . . ?
C3 C4 H4A 119.3 . . ?
N1 C5 C4 120.60(17) . . ?
N1 C5 H5A 119.7 . . ?
C4 C5 H5A 119.7 . . ?
C3 C6 C7 110.53(15) . . ?
C3 C6 H6A 109.5 . . ?
C7 C6 H6A 109.5 . . ?
C3 C6 H6B 109.5 . . ?
C7 C6 H6B 109.5 . . ?
H6A C6 H6B 108.1 . . ?
C8 C7 C6 112.84(15) . . ?
C8 C7 H7A 109.0 . . ?
C6 C7 H7A 109.0 . . ?
C8 C7 H7B 109.0 . . ?
C6 C7 H7B 109.0 . . ?
H7A C7 H7B 107.8 . . ?
C9 C8 C11 116.30(16) . . ?
C9 C8 C7 123.27(17) . . ?
C11 C8 C7 120.43(16) . . ?
C10 C9 C8 121.25(17) . . ?
C10 C9 H9A 119.4 . . ?
C8 C9 H9A 119.4 . . ?
N2 C10 C9 120.18(16) . . ?
N2 C10 H10A 119.9 . . ?
C9 C10 H10A 119.9 . . ?
C12 C11 C8 121.94(17) . . ?
C12 C11 H11A 119.0 . . ?
C8 C11 H11A 119.0 . . ?
N2 C12 C11 120.24(18) . . ?
N2 C12 H12A 119.9 . . ?
C11 C12 H12A 119.9 . . ?
N3 C13 C14 120.20(16) . . ?
N3 C13 H13A 119.9 . . ?
C14 C13 H13A 119.9 . . ?
C15 C14 C13 120.82(17) . . ?
C15 C14 H14A 119.6 . . ?
C13 C14 H14A 119.6 . . ?
C17 C15 C14 117.21(15) . . ?
C17 C15 C16 121.09(17) . . ?
C14 C15 C16 121.63(17) . . ?
C16 C16 C15 113.5(2) 3_564 . ?
C16 C16 H16A 108.9 3_564 . ?
C15 C16 H16A 108.9 . . ?
C16 C16 H16B 108.9 3_564 . ?
C15 C16 H16B 108.9 . . ?
H16A C16 H16B 107.7 . . ?
C15 C17 C18 121.08(16) . . ?
C15 C17 H17A 119.5 . . ?
C18 C17 H17A 119.5 . . ?
N3 C18 C17 120.16(16) . . ?
N3 C18 H18A 119.9 . . ?
C17 C18 H18A 119.9 . . ?
C20 C19 C24 114.80(15) . . ?
C20 C19 B1 123.41(15) . . ?
C24 C19 B1 121.53(15) . . ?
C21 C20 C19 122.62(18) . . ?
C21 C20 H20A 118.7 . . ?
C19 C20 H20A 118.7 . . ?
C22 C21 C20 120.4(2) . . ?
C22 C21 H21A 119.8 . . ?
C20 C21 H21A 119.8 . . ?
C21 C22 C23 119.66(19) . . ?
C21 C22 H22A 120.2 . . ?
C23 C22 H22A 120.2 . . ?
C22 C23 C24 119.7(2) . . ?
C22 C23 H23A 120.1 . . ?
C24 C23 H23A 120.1 . . ?
C23 C24 C19 122.8(2) . . ?
C23 C24 H24A 118.6 . . ?
C19 C24 H24A 118.6 . . ?
C26 C25 C30 113.80(16) . . ?
C26 C25 B1 124.66(16) . . ?
C30 C25 B1 121.34(15) . . ?
C27 C26 C25 123.26(17) . . ?
C27 C26 H26A 118.4 . . ?
C25 C26 H26A 118.4 . . ?
C28 C27 C26 120.13(18) . . ?
C28 C27 H27A 119.9 . . ?
C26 C27 H27A 119.9 . . ?
C27 C28 C29 119.02(19) . . ?
C27 C28 H28A 120.5 . . ?
C29 C28 H28A 120.5 . . ?
C28 C29 C30 119.72(19) . . ?
C28 C29 H29A 120.1 . . ?
C30 C29 H29A 120.1 . . ?
C29 C30 C25 124.05(17) . . ?
C29 C30 H30A 118.0 . . ?
C25 C30 H30A 118.0 . . ?
C32 C31 C36 114.57(17) . . ?
C32 C31 B1 125.69(16) . . ?
C36 C31 B1 119.65(16) . . ?
C31 C32 C33 123.2(2) . . ?
C31 C32 H32A 118.4 . . ?
C33 C32 H32A 118.4 . . ?
C34 C33 C32 120.0(2) . . ?
C34 C33 H33A 120.0 . . ?
C32 C33 H33A 120.0 . . ?
C35 C34 C33 119.2(2) . . ?
C35 C34 H34A 120.4 . . ?
C33 C34 H34A 120.4 . . ?
C34 C35 C36 119.7(2) . . ?
C34 C35 H35A 120.1 . . ?
C36 C35 H35A 120.1 . . ?
C35 C36 C31 123.25(19) . . ?
C35 C36 H36A 118.4 . . ?
C31 C36 H36A 118.4 . . ?
C42 C37 C38 114.48(16) . . ?
C42 C37 B1 120.23(16) . . ?
C38 C37 B1 124.91(15) . . ?
C39 C38 C37 122.55(19) . . ?
C39 C38 H38A 118.7 . . ?
C37 C38 H38A 118.7 . . ?
C40 C39 C38 120.2(2) . . ?
C40 C39 H39A 119.9 . . ?
C38 C39 H39A 119.9 . . ?
C39 C40 C41 119.2(2) . . ?
C39 C40 H40A 120.4 . . ?
C41 C40 H40A 120.4 . . ?
C40 C41 C42 120.0(2) . . ?
C40 C41 H41A 120.0 . . ?
C42 C41 H41A 120.0 . . ?
C41 C42 C37 123.57(19) . . ?
C41 C42 H42A 118.2 . . ?
C37 C42 H42A 118.2 . . ?

loop_
_geom_bond_atom_site_label_1
_geom_bond_atom_site_label_2
_geom_bond_distance
_geom_bond_site_symmetry_2
_geom_bond_publ_flag
Mn1 O2 2.1147(11) 3_665 ?
Mn1 O2 2.1147(11) 1_455 ?
Mn1 O1 2.1493(11) . ?
Mn1 O1 2.1493(11) 3_565 ?
Mn1 O3 2.2146(10) . ?
Mn1 O3 2.2146(10) 3_565 ?
O1 N1 1.3400(17) . ?
O2 N2 1.3304(16) . ?
O2 Mn1 2.1147(11) 1_655 ?
O3 N3 1.3301(15) . ?
N1 C1 1.329(2) . ?
N1 C5 1.330(2) . ?
N2 C12 1.333(2) . ?
N2 C10 1.345(2) . ?
N3 C18 1.338(2) . ?
N3 C13 1.339(2) . ?
B1 C37 1.634(3) . ?
B1 C19 1.644(2) . ?
B1 C31 1.645(2) . ?
B1 C25 1.651(3) . ?
C1 C2 1.362(2) . ?
C1 H1A 0.9300 . ?
C2 C3 1.366(2) . ?
C2 H2A 0.9300 . ?
C3 C4 1.373(2) . ?
C3 C6 1.505(2) . ?
C4 C5 1.366(3) . ?
C4 H4A 0.9300 . ?
C5 H5A 0.9300 . ?
C6 C7 1.538(2) . ?
C6 H6A 0.9700 . ?
C6 H6B 0.9700 . ?
C7 C8 1.502(2) . ?
C7 H7A 0.9700 . ?
C7 H7B 0.9700 . ?
C8 C9 1.372(2) . ?
C8 C11 1.375(2) . ?
C9 C10 1.371(2) . ?
C9 H9A 0.9300 . ?
C10 H10A 0.9300 . ?
C11 C12 1.360(2) . ?
C11 H11A 0.9300 . ?
C12 H12A 0.9300 . ?
C13 C14 1.376(2) . ?
C13 H13A 0.9300 . ?
C14 C15 1.375(2) . ?
C14 H14A 0.9300 . ?
C15 C17 1.372(2) . ?
C15 C16 1.517(2) . ?
C16 C16 1.462(4) 3_564 ?
C16 H16A 0.9700 . ?
C16 H16B 0.9700 . ?
C17 C18 1.373(2) . ?
C17 H17A 0.9300 . ?
C18 H18A 0.9300 . ?
C19 C20 1.393(2) . ?
C19 C24 1.402(2) . ?
C20 C21 1.387(2) . ?
C20 H20A 0.9300 . ?
C21 C22 1.362(3) . ?
C21 H21A 0.9300 . ?
C22 C23 1.368(3) . ?
C22 H22A 0.9300 . ?
C23 C24 1.390(3) . ?
C23 H23A 0.9300 . ?
C24 H24A 0.9300 . ?
C25 C26 1.392(2) . ?
C25 C30 1.393(2) . ?
C26 C27 1.387(2) . ?
C26 H26A 0.9300 . ?
C27 C28 1.369(3) . ?
C27 H27A 0.9300 . ?
C28 C29 1.370(3) . ?
C28 H28A 0.9300 . ?
C29 C30 1.378(3) . ?
C29 H29A 0.9300 . ?
C30 H30A 0.9300 . ?
C31 C32 1.377(2) . ?
C31 C36 1.390(2) . ?
C32 C33 1.382(3) . ?
C32 H32A 0.9300 . ?
C33 C34 1.369(3) . ?
C33 H33A 0.9300 . ?
C34 C35 1.359(3) . ?
C34 H34A 0.9300 . ?
C35 C36 1.384(3) . ?
C35 H35A 0.9300 . ?
C36 H36A 0.9300 . ?
C37 C42 1.396(2) . ?
C37 C38 1.398(2) . ?
C38 C39 1.392(3) . ?
C38 H38A 0.9300 . ?
C39 C40 1.369(3) . ?
C39 H39A 0.9300 . ?
C40 C41 1.372(3) . ?
C40 H40A 0.9300 . ?
C41 C42 1.375(3) . ?
C41 H41A 0.9300 . ?
C42 H42A 0.9300 . ?
